data_1552026
loop_
_publ_author_name
'Dominik P. Halter'
'Frank W. Heinemann'
'Laurent Maron'
'Karsten Meyer'

_publ_section_title
;
 The role of uranium-arene bonding in H2O reduction catalysis
;
_journal_name_full 'Nature Chemistry'
_journal_page_first 259
_journal_page_last 267
_journal_paper_doi 10.1038/nchem.2899
_journal_volume 10
_journal_year 2018
_chemical_formula_moiety 'C60 H78 N3 O3 U, C7 H8'
_chemical_formula_sum 'C67 H86 N3 O3 U'
_chemical_formula_weight 1219.41
_space_group_crystal_system monoclinic
_space_group_IT_number 14
_space_group_name_Hall '-P 2yn'
_space_group_name_H-M_alt 'P 1 21/n 1'
_atom_sites_solution_hydrogens geom
_cell_angle_alpha 90
_cell_angle_beta 92.049(3)
_cell_angle_gamma 90
_cell_formula_units_Z 4
_cell_length_a 15.4665(5)
_cell_length_b 18.1330(7)
_cell_length_c 19.8470(7)
_cell_measurement_reflns_used 9777
_cell_measurement_temperature 100(2)
_cell_measurement_theta_max 28.70
_cell_measurement_theta_min 2.33
_cell_volume 5562.6(3)
_computing_cell_refinement 'Bruker SAINT'
_computing_data_collection 'Bruker APEX2'
_computing_data_reduction 'Bruker SAINT'
_computing_molecular_graphics 'SHELXTL 6.12 (Bruker AXS, 2002)'
_computing_publication_material 'Olex2 (Dolomanov et al., 2009)'
_computing_structure_refinement 'SHELXL-2014/6 (Sheldrick, 2008)'
_computing_structure_solution 'SHELXTL 6.12 (Bruker AXS, 2002)'
_diffrn_ambient_temperature 100.15
_diffrn_detector_area_resol_mean 83.33
_diffrn_measured_fraction_theta_full 1.000
_diffrn_measured_fraction_theta_max 0.998
_diffrn_measurement_device_type 'Bruker Kappa APEX II CCD area detector'
_diffrn_measurement_method 'phi and omega scans'
_diffrn_radiation_monochromator 'Quazar focussing montel optics'
_diffrn_radiation_source 'ImuS high brilliance micro-focus tube'
_diffrn_radiation_type MoK\a
_diffrn_radiation_wavelength 0.71073
_diffrn_reflns_av_R_equivalents 0.0440
_diffrn_reflns_av_unetI/netI 0.0285
_diffrn_reflns_Laue_measured_fraction_full 1.000
_diffrn_reflns_Laue_measured_fraction_max 0.998
_diffrn_reflns_limit_h_max 20
_diffrn_reflns_limit_h_min -20
_diffrn_reflns_limit_k_max 24
_diffrn_reflns_limit_k_min -24
_diffrn_reflns_limit_l_max 26
_diffrn_reflns_limit_l_min -26
_diffrn_reflns_number 101617
_diffrn_reflns_point_group_measured_fraction_full 1.000
_diffrn_reflns_point_group_measured_fraction_max 0.998
_diffrn_reflns_theta_full 25.242
_diffrn_reflns_theta_max 28.802
_diffrn_reflns_theta_min 1.522
_diffrn_standards_number 0
_exptl_absorpt_coefficient_mu 2.968
_exptl_absorpt_correction_T_max 0.7458
_exptl_absorpt_correction_T_min 0.6694
_exptl_absorpt_correction_type multi-scan
_exptl_absorpt_process_details
;
SADABS-2014/5 (Bruker,2014/5) was used for absorption correction.
wR2(int) was 0.0566 before and 0.0444 after correction.
The Ratio of minimum to maximum transmission is 0.8976.
The \l/2 correction factor is Not present.
;
_exptl_crystal_colour brown
_exptl_crystal_density_diffrn 1.456
_exptl_crystal_description block
_exptl_crystal_F_000 2500
_exptl_crystal_size_max 0.17
_exptl_crystal_size_mid 0.13
_exptl_crystal_size_min 0.07
_refine_diff_density_max 0.808
_refine_diff_density_min -0.523
_refine_diff_density_rms 0.085
_refine_ls_extinction_coef .
_refine_ls_extinction_method none
_refine_ls_goodness_of_fit_ref 1.031
_refine_ls_hydrogen_treatment constr
_refine_ls_matrix_type full
_refine_ls_number_parameters 671
_refine_ls_number_reflns 14494
_refine_ls_number_restraints 0
_refine_ls_restrained_S_all 1.030
_refine_ls_R_factor_all 0.0338
_refine_ls_R_factor_gt 0.0228
_refine_ls_shift/su_max 0.003
_refine_ls_shift/su_mean 0.000
_refine_ls_structure_factor_coef Fsqd
_refine_ls_weighting_details 'w=1/[\s^2^(Fo^2^)+(0.0183P)^2^+5.6745P] where P=(Fo^2^+2Fc^2^)/3'
_refine_ls_weighting_scheme calc
_refine_ls_wR_factor_gt 0.0472
_refine_ls_wR_factor_ref 0.0506
_reflns_Friedel_coverage 0.000
_reflns_Friedel_fraction_full .
_reflns_Friedel_fraction_max .
_reflns_number_gt 12233
_reflns_number_total 14494
_reflns_threshold_expression 'I > 2\s(I)'
_cod_data_source_file nchem.2899-s4.cif
_cod_data_source_block dh1608
_cod_database_code 1552026
_shelx_space_group_comment
;
The symmetry employed for this shelxl refinement is uniquely defined
by the following loop, which should always be used as a source of
symmetry information in preference to the above space-group names.
They are only intended as comments.
;
_shelx_estimated_absorpt_t_max 0.819
_shelx_estimated_absorpt_t_min 0.632
_olex2_refinement_description
;
1. Fixed Uiso
 At 1.2 times of:
  All C(H) groups, All C(H,H) groups
 At 1.5 times of:
  All C(H,H,H) groups
2.a Ternary CH refined with riding coordinates:
 C15(H15), C16(H16), C17(H17), C33(H33), C34(H34), C35(H35), C51(H51),
 C52(H52), C53(H53)
2.b Secondary CH2 refined with riding coordinates:
 C1(H1A,H1B), C2(H2A,H2B), C3(H3A,H3B), C4(H4A,H4B), C5(H5A,H5B), C6(H6A,H6B),
 C7(H7A,H7B), C18(H18A,H18B), C19(H19A,H19B), C20(H20A,H20B), C21(H21A,H21B),
 C22(H22A,H22B), C23(H23A,H23B), C25(H25A,H25B), C36(H36A,H36B), C37(H37A,H37B),
  C38(H38A,H38B), C39(H39A,H39B), C40(H40A,H40B), C41(H41A,H41B), C43(H43A,
 H43B), C54(H54A,H54B), C55(H55A,H55B), C56(H56A,H56B), C57(H57A,H57B),
 C58(H58A,H58B), C59(H59A,H59B)
2.c Aromatic/amide H refined with riding coordinates:
 C11(H11), C13(H13), C29(H29), C31(H31), C47(H47), C49(H49), C101(H101),
 C102(H102), C103(H103), C104(H104), C105(H105)
2.d Idealised Me refined as rotating group:
 C24(H24A,H24B,H24C), C42(H42A,H42B,H42C), C60(H60A,H60B,H60C), C107(H10A,H10B,
 H10C)
;

loop_
_space_group_symop_operation_xyz
'x, y, z'
'-x+1/2, y+1/2, -z+1/2'
'-x, -y, -z'
'x-1/2, -y-1/2, z-1/2'

loop_
_atom_site_label
_atom_site_type_symbol
_atom_site_fract_x
_atom_site_fract_y
_atom_site_fract_z
_atom_site_U_iso_or_equiv
_atom_site_adp_type
_atom_site_occupancy
_atom_site_site_symmetry_order
_atom_site_calc_flag
_atom_site_refinement_flags_posn
_atom_site_refinement_flags_adp
_atom_site_refinement_flags_occupancy
_atom_site_disorder_assembly
_atom_site_disorder_group
U1 U 0.28863(2) 0.65228(2) 0.21261(2) 0.01001(2) Uani 1 1 d . . . . .
O1 O 0.37076(10) 0.63411(8) 0.30472(7) 0.0155(3) Uani 1 1 d . . . . .
O2 O 0.35081(9) 0.58473(8) 0.13391(7) 0.0143(3) Uani 1 1 d . . . . .
O3 O 0.30976(9) 0.77215(8) 0.19132(7) 0.0134(3) Uani 1 1 d . . . . .
N1 N 0.19117(11) 0.56583(10) 0.28648(9) 0.0131(4) Uani 1 1 d . . . . .
N2 N 0.15403(11) 0.59520(10) 0.14300(9) 0.0126(3) Uani 1 1 d . . . . .
N3 N 0.13780(11) 0.71332(10) 0.24260(8) 0.0116(3) Uani 1 1 d . . . . .
C1 C 0.16376(14) 0.50635(12) 0.23872(11) 0.0152(4) Uani 1 1 d . . . . .
H1A H 0.129480 0.469515 0.263116 0.018 Uiso 1 1 calc R . . . .
H1B H 0.215942 0.481187 0.222620 0.018 Uiso 1 1 calc R . . . .
C2 C 0.11019(13) 0.53390(12) 0.17800(11) 0.0152(4) Uani 1 1 d . . . . .
H2A H 0.099956 0.492669 0.146007 0.018 Uiso 1 1 calc R . . . .
H2B H 0.053272 0.551128 0.193021 0.018 Uiso 1 1 calc R . . . .
C3 C 0.09568(13) 0.65906(12) 0.13065(10) 0.0139(4) Uani 1 1 d . . . . .
H3A H 0.044701 0.642567 0.103065 0.017 Uiso 1 1 calc R . . . .
H3B H 0.126425 0.696614 0.104343 0.017 Uiso 1 1 calc R . . . .
C4 C 0.06475(13) 0.69450(12) 0.19493(10) 0.0142(4) Uani 1 1 d . . . . .
H4A H 0.031994 0.739912 0.183257 0.017 Uiso 1 1 calc R . . . .
H4B H 0.025044 0.660180 0.217261 0.017 Uiso 1 1 calc R . . . .
C5 C 0.12263(14) 0.68707(12) 0.31159(10) 0.0147(4) Uani 1 1 d . . . . .
H5A H 0.068266 0.709066 0.327163 0.018 Uiso 1 1 calc R . . . .
H5B H 0.170423 0.704436 0.342090 0.018 Uiso 1 1 calc R . . . .
C6 C 0.11641(13) 0.60353(12) 0.31658(11) 0.0148(4) Uani 1 1 d . . . . .
H6A H 0.113627 0.589267 0.364602 0.018 Uiso 1 1 calc R . . . .
H6B H 0.062284 0.586862 0.293177 0.018 Uiso 1 1 calc R . . . .
C7 C 0.24800(14) 0.53131(12) 0.34012(11) 0.0149(4) Uani 1 1 d . . . . .
H7A H 0.294734 0.504127 0.318034 0.018 Uiso 1 1 calc R . . . .
H7B H 0.213335 0.494699 0.364457 0.018 Uiso 1 1 calc R . . . .
C8 C 0.28879(13) 0.58315(11) 0.39099(11) 0.0132(4) Uani 1 1 d . . . . .
C9 C 0.35537(13) 0.63032(12) 0.37066(10) 0.0127(4) Uani 1 1 d . . . . .
C10 C 0.40469(13) 0.67103(11) 0.41919(11) 0.0131(4) Uani 1 1 d . . . . .
C11 C 0.38270(14) 0.66319(11) 0.48634(11) 0.0144(4) Uani 1 1 d . . . . .
H11 H 0.415280 0.689899 0.519677 0.017 Uiso 1 1 calc R . . . .
C12 C 0.31539(14) 0.61821(12) 0.50732(11) 0.0161(4) Uani 1 1 d . . . . .
C13 C 0.26959(14) 0.57857(12) 0.45863(11) 0.0154(4) Uani 1 1 d . . . . .
H13 H 0.223789 0.547369 0.471732 0.018 Uiso 1 1 calc R . . . .
C14 C 0.48005(14) 0.71950(12) 0.39829(10) 0.0139(4) Uani 1 1 d . . . . .
C15 C 0.60503(17) 0.80149(14) 0.43635(12) 0.0257(5) Uani 1 1 d . . . . .
H15 H 0.635767 0.823236 0.476838 0.031 Uiso 1 1 calc R . . . .
C16 C 0.52282(17) 0.83031(13) 0.32923(13) 0.0253(5) Uani 1 1 d . . . . .
H16 H 0.500311 0.870728 0.299148 0.030 Uiso 1 1 calc R . . . .
C17 C 0.62084(15) 0.72035(14) 0.33643(12) 0.0224(5) Uani 1 1 d . . . . .
H17 H 0.661886 0.689166 0.311026 0.027 Uiso 1 1 calc R . . . .
C18 C 0.52919(15) 0.75462(13) 0.45938(11) 0.0195(5) Uani 1 1 d . . . . .
H18A H 0.489073 0.785905 0.484616 0.023 Uiso 1 1 calc R . . . .
H18B H 0.551183 0.715259 0.490021 0.023 Uiso 1 1 calc R . . . .
C19 C 0.54585(14) 0.67267(12) 0.36012(11) 0.0169(4) Uani 1 1 d . . . . .
H19A H 0.568891 0.633126 0.390106 0.020 Uiso 1 1 calc R . . . .
H19B H 0.516349 0.649107 0.320605 0.020 Uiso 1 1 calc R . . . .
C20 C 0.57082(19) 0.86389(14) 0.39098(13) 0.0306(6) Uani 1 1 d . . . . .
H20A H 0.619497 0.894743 0.376318 0.037 Uiso 1 1 calc R . . . .
H20B H 0.530986 0.895538 0.416134 0.037 Uiso 1 1 calc R . . . .
C21 C 0.58536(16) 0.78219(14) 0.29078(12) 0.0258(5) Uani 1 1 d . . . . .
H21A H 0.633760 0.812745 0.275151 0.031 Uiso 1 1 calc R . . . .
H21B H 0.554980 0.760629 0.250685 0.031 Uiso 1 1 calc R . . . .
C22 C 0.44710(15) 0.78333(13) 0.35248(11) 0.0196(5) Uani 1 1 d . . . . .
H22A H 0.415065 0.762871 0.312654 0.023 Uiso 1 1 calc R . . . .
H22B H 0.406830 0.814647 0.377549 0.023 Uiso 1 1 calc R . . . .
C23 C 0.66812(16) 0.75406(15) 0.39838(13) 0.0274(6) Uani 1 1 d . . . . .
H23A H 0.691226 0.714354 0.428154 0.033 Uiso 1 1 calc R . . . .
H23B H 0.717258 0.784545 0.383995 0.033 Uiso 1 1 calc R . . . .
C24 C 0.29541(17) 0.61152(15) 0.58092(12) 0.0257(5) Uani 1 1 d . . . . .
H24A H 0.248078 0.645143 0.591267 0.039 Uiso 1 1 calc GR . . . .
H24B H 0.346942 0.624359 0.608619 0.039 Uiso 1 1 calc GR . . . .
H24C H 0.278216 0.560724 0.590679 0.039 Uiso 1 1 calc GR . . . .
C25 C 0.18613(13) 0.57069(12) 0.07628(10) 0.0145(4) Uani 1 1 d . . . . .
H25A H 0.135721 0.556782 0.046843 0.017 Uiso 1 1 calc R . . . .
H25B H 0.214969 0.612947 0.054875 0.017 Uiso 1 1 calc R . . . .
C26 C 0.24795(13) 0.50710(12) 0.07963(10) 0.0139(4) Uani 1 1 d . . . . .
C27 C 0.33218(13) 0.51875(11) 0.10703(10) 0.0125(4) Uani 1 1 d . . . . .
C28 C 0.39392(13) 0.46087(12) 0.10566(10) 0.0128(4) Uani 1 1 d . . . . .
C29 C 0.36633(14) 0.39393(12) 0.07790(11) 0.0154(4) Uani 1 1 d . . . . .
H29 H 0.406834 0.354605 0.076678 0.019 Uiso 1 1 calc R . . . .
C30 C 0.28274(14) 0.38132(12) 0.05183(11) 0.0169(4) Uani 1 1 d . . . . .
C31 C 0.22431(14) 0.43914(12) 0.05263(11) 0.0165(4) Uani 1 1 d . . . . .
H31 H 0.167238 0.432179 0.034451 0.020 Uiso 1 1 calc R . . . .
C32 C 0.48671(13) 0.47233(12) 0.13301(10) 0.0136(4) Uani 1 1 d . . . . .
C33 C 0.63564(15) 0.41498(14) 0.15059(13) 0.0268(6) Uani 1 1 d . . . . .
H33 H 0.670340 0.369348 0.143155 0.032 Uiso 1 1 calc R . . . .
C34 C 0.58052(15) 0.50123(14) 0.23707(12) 0.0227(5) Uani 1 1 d . . . . .
H34 H 0.579563 0.512399 0.286382 0.027 Uiso 1 1 calc R . . . .
C35 C 0.62271(14) 0.54931(14) 0.12475(12) 0.0226(5) Uani 1 1 d . . . . .
H35 H 0.649182 0.591767 0.100812 0.027 Uiso 1 1 calc R . . . .
C36 C 0.54284(14) 0.40305(13) 0.12310(12) 0.0202(5) Uani 1 1 d . . . . .
H36A H 0.516919 0.360740 0.146598 0.024 Uiso 1 1 calc R . . . .
H36B H 0.543803 0.391020 0.074478 0.024 Uiso 1 1 calc R . . . .
C37 C 0.53023(14) 0.53686(13) 0.09680(11) 0.0169(4) Uani 1 1 d . . . . .
H37A H 0.531529 0.526129 0.047935 0.020 Uiso 1 1 calc R . . . .
H37B H 0.495889 0.582328 0.102697 0.020 Uiso 1 1 calc R . . . .
C38 C 0.63445(16) 0.43141(15) 0.22607(14) 0.0291(6) Uani 1 1 d . . . . .
H38A H 0.694248 0.438907 0.244242 0.035 Uiso 1 1 calc R . . . .
H38B H 0.608935 0.389268 0.250068 0.035 Uiso 1 1 calc R . . . .
C39 C 0.62051(15) 0.56624(14) 0.20013(12) 0.0232(5) Uani 1 1 d . . . . .
H39A H 0.585922 0.611324 0.207298 0.028 Uiso 1 1 calc R . . . .
H39B H 0.680013 0.575186 0.218353 0.028 Uiso 1 1 calc R . . . .
C40 C 0.48790(14) 0.48857(12) 0.20952(10) 0.0154(4) Uani 1 1 d . . . . .
H40A H 0.452552 0.532923 0.217925 0.018 Uiso 1 1 calc R . . . .
H40B H 0.462033 0.446523 0.233420 0.018 Uiso 1 1 calc R . . . .
C41 C 0.67612(15) 0.47957(15) 0.11346(14) 0.0298(6) Uani 1 1 d . . . . .
H41A H 0.677331 0.468539 0.064649 0.036 Uiso 1 1 calc R . . . .
H41B H 0.736354 0.487270 0.130560 0.036 Uiso 1 1 calc R . . . .
C42 C 0.25708(16) 0.30768(13) 0.02222(13) 0.0244(5) Uani 1 1 d . . . . .
H42A H 0.193948 0.305206 0.016493 0.037 Uiso 1 1 calc GR . . . .
H42B H 0.277343 0.268214 0.052601 0.037 Uiso 1 1 calc GR . . . .
H42C H 0.283255 0.301714 -0.021690 0.037 Uiso 1 1 calc GR . . . .
C43 C 0.15005(13) 0.79526(11) 0.24534(10) 0.0132(4) Uani 1 1 d . . . . .
H43A H 0.096288 0.818483 0.260717 0.016 Uiso 1 1 calc R . . . .
H43B H 0.197025 0.807000 0.278819 0.016 Uiso 1 1 calc R . . . .
C44 C 0.17194(13) 0.82735(11) 0.17863(11) 0.0131(4) Uani 1 1 d . . . . .
C45 C 0.25487(13) 0.81438(11) 0.15423(10) 0.0122(4) Uani 1 1 d . . . . .
C46 C 0.27805(13) 0.84504(11) 0.09173(10) 0.0120(4) Uani 1 1 d . . . . .
C47 C 0.21452(14) 0.88517(11) 0.05578(11) 0.0140(4) Uani 1 1 d . . . . .
H47 H 0.228271 0.904329 0.012919 0.017 Uiso 1 1 calc R . . . .
C48 C 0.13236(14) 0.89864(12) 0.07918(11) 0.0153(4) Uani 1 1 d . . . . .
C49 C 0.11224(14) 0.86921(12) 0.14106(11) 0.0155(4) Uani 1 1 d . . . . .
H49 H 0.056559 0.877770 0.158205 0.019 Uiso 1 1 calc R . . . .
C50 C 0.36913(13) 0.83518(11) 0.06589(10) 0.0131(4) Uani 1 1 d . . . . .
C51 C 0.47925(15) 0.74205(13) 0.02748(11) 0.0196(5) Uani 1 1 d . . . . .
H51 H 0.489140 0.688516 0.018402 0.024 Uiso 1 1 calc R . . . .
C52 C 0.52916(14) 0.85045(13) 0.09663(11) 0.0190(4) Uani 1 1 d . . . . .
H52 H 0.571599 0.867606 0.132464 0.023 Uiso 1 1 calc R . . . .
C53 C 0.47685(16) 0.86806(13) -0.02263(12) 0.0220(5) Uani 1 1 d . . . . .
H53 H 0.484793 0.897158 -0.064756 0.026 Uiso 1 1 calc R . . . .
C54 C 0.38654(14) 0.75328(12) 0.04985(11) 0.0161(4) Uani 1 1 d . . . . .
H54A H 0.376885 0.723044 0.090426 0.019 Uiso 1 1 calc R . . . .
H54B H 0.345451 0.736545 0.013625 0.019 Uiso 1 1 calc R . . . .
C55 C 0.38426(14) 0.87896(13) 0.00094(11) 0.0171(4) Uani 1 1 d . . . . .
H55A H 0.342580 0.862452 -0.034966 0.020 Uiso 1 1 calc R . . . .
H55B H 0.374013 0.932032 0.009214 0.020 Uiso 1 1 calc R . . . .
C56 C 0.54281(15) 0.76815(13) 0.08314(11) 0.0200(5) Uani 1 1 d . . . . .
H56A H 0.602859 0.759623 0.069314 0.024 Uiso 1 1 calc R . . . .
H56B H 0.533779 0.739690 0.124868 0.024 Uiso 1 1 calc R . . . .
C57 C 0.54207(15) 0.89400(14) 0.03169(12) 0.0244(5) Uani 1 1 d . . . . .
H57A H 0.534026 0.947307 0.040240 0.029 Uiso 1 1 calc R . . . .
H57B H 0.601612 0.886391 0.016322 0.029 Uiso 1 1 calc R . . . .
C58 C 0.43675(13) 0.86296(12) 0.11976(11) 0.0148(4) Uani 1 1 d . . . . .
H58A H 0.427639 0.916206 0.127934 0.018 Uiso 1 1 calc R . . . .
H58B H 0.428711 0.836443 0.162690 0.018 Uiso 1 1 calc R . . . .
C59 C 0.49265(16) 0.78632(13) -0.03694(12) 0.0230(5) Uani 1 1 d . . . . .
H59A H 0.451967 0.769038 -0.073215 0.028 Uiso 1 1 calc R . . . .
H59B H 0.552381 0.779166 -0.052047 0.028 Uiso 1 1 calc R . . . .
C60 C 0.06824(14) 0.94631(13) 0.04020(12) 0.0197(5) Uani 1 1 d . . . . .
H60A H 0.010157 0.925205 0.043093 0.029 Uiso 1 1 calc GR . . . .
H60B H 0.084062 0.948556 -0.007135 0.029 Uiso 1 1 calc GR . . . .
H60C H 0.068826 0.996155 0.059297 0.029 Uiso 1 1 calc GR . . . .
C101 C 0.12976(17) 0.4274(2) 0.80851(16) 0.0421(8) Uani 1 1 d . . . . .
H101 H 0.117077 0.473266 0.829026 0.050 Uiso 1 1 calc R . . . .
C102 C 0.1478(2) 0.3707(3) 0.84748(19) 0.0562(10) Uani 1 1 d . . . . .
H102 H 0.147796 0.376560 0.895054 0.067 Uiso 1 1 calc R . . . .
C103 C 0.1660(2) 0.3053(2) 0.8215(2) 0.0632(13) Uani 1 1 d . . . . .
H103 H 0.179695 0.265044 0.850662 0.076 Uiso 1 1 calc R . . . .
C104 C 0.1651(2) 0.2950(2) 0.7512(3) 0.0670(13) Uani 1 1 d . . . . .
H104 H 0.177112 0.248161 0.732253 0.080 Uiso 1 1 calc R . . . .
C105 C 0.14556(19) 0.35763(18) 0.70916(16) 0.0406(8) Uani 1 1 d . . . . .
H105 H 0.144495 0.353711 0.661408 0.049 Uiso 1 1 calc R . . . .
C106 C 0.12836(16) 0.42360(15) 0.74039(15) 0.0305(6) Uani 1 1 d . . . . .
C107 C 0.1124(2) 0.4919(2) 0.6998(3) 0.0824(16) Uani 1 1 d . . . . .
H10A H 0.057537 0.514258 0.712357 0.124 Uiso 1 1 calc GR . . . .
H10B H 0.109412 0.479367 0.651725 0.124 Uiso 1 1 calc GR . . . .
H10C H 0.159641 0.526989 0.708609 0.124 Uiso 1 1 calc GR . . . .

loop_
_atom_site_aniso_label
_atom_site_aniso_U_11
_atom_site_aniso_U_22
_atom_site_aniso_U_33
_atom_site_aniso_U_23
_atom_site_aniso_U_13
_atom_site_aniso_U_12
U1 0.00975(3) 0.01073(4) 0.00954(4) 0.00052(3) 0.00022(2) 0.00059(3)
O1 0.0155(7) 0.0202(8) 0.0108(7) 0.0016(6) -0.0010(6) -0.0039(6)
O2 0.0148(7) 0.0107(7) 0.0174(7) -0.0033(6) 0.0013(6) -0.0006(6)
O3 0.0130(7) 0.0135(7) 0.0135(7) 0.0039(6) 0.0004(5) 0.0020(6)
N1 0.0128(8) 0.0144(9) 0.0119(8) 0.0018(7) -0.0009(7) -0.0019(7)
N2 0.0121(8) 0.0130(9) 0.0127(8) 0.0015(7) 0.0003(7) 0.0008(7)
N3 0.0109(8) 0.0125(9) 0.0114(8) 0.0004(7) 0.0002(6) 0.0003(7)
C1 0.0164(10) 0.0134(11) 0.0156(10) 0.0036(8) -0.0010(8) -0.0033(8)
C2 0.0124(9) 0.0172(11) 0.0157(10) 0.0020(9) -0.0010(8) -0.0031(8)
C3 0.0127(9) 0.0163(11) 0.0124(9) 0.0014(8) -0.0007(7) 0.0014(8)
C4 0.0109(9) 0.0161(11) 0.0156(10) 0.0016(8) 0.0005(8) 0.0025(8)
C5 0.0130(10) 0.0190(11) 0.0124(10) 0.0019(8) 0.0033(8) 0.0014(8)
C6 0.0121(9) 0.0208(11) 0.0114(10) 0.0028(9) 0.0011(8) 0.0003(8)
C7 0.0156(10) 0.0132(11) 0.0157(10) 0.0056(8) -0.0024(8) -0.0006(8)
C8 0.0131(9) 0.0106(10) 0.0156(10) 0.0028(8) -0.0023(8) 0.0024(8)
C9 0.0137(9) 0.0131(10) 0.0114(10) 0.0032(8) -0.0010(8) 0.0034(8)
C10 0.0136(9) 0.0109(10) 0.0148(10) 0.0027(8) -0.0010(8) 0.0023(8)
C11 0.0182(10) 0.0122(11) 0.0128(10) -0.0014(8) -0.0018(8) 0.0035(8)
C12 0.0188(10) 0.0158(11) 0.0138(10) 0.0030(8) 0.0036(8) 0.0052(9)
C13 0.0142(10) 0.0136(10) 0.0186(11) 0.0047(9) 0.0024(8) 0.0019(8)
C14 0.0164(10) 0.0134(10) 0.0118(10) -0.0001(8) -0.0026(8) -0.0010(8)
C15 0.0330(13) 0.0254(13) 0.0181(12) -0.0005(10) -0.0068(10) -0.0155(11)
C16 0.0340(14) 0.0180(12) 0.0233(12) 0.0064(10) -0.0058(10) -0.0077(10)
C17 0.0175(11) 0.0287(13) 0.0211(12) -0.0017(10) 0.0018(9) -0.0064(10)
C18 0.0263(12) 0.0189(11) 0.0132(10) -0.0010(9) -0.0028(9) -0.0045(9)
C19 0.0154(10) 0.0187(11) 0.0164(11) -0.0003(9) -0.0014(8) -0.0020(8)
C20 0.0426(16) 0.0204(13) 0.0285(14) -0.0002(10) -0.0019(12) -0.0160(11)
C21 0.0295(13) 0.0316(14) 0.0162(11) 0.0026(10) 0.0001(10) -0.0143(11)
C22 0.0260(12) 0.0158(11) 0.0167(11) 0.0026(9) -0.0022(9) -0.0009(9)
C23 0.0203(12) 0.0355(15) 0.0259(13) 0.0030(11) -0.0045(10) -0.0137(11)
C24 0.0323(13) 0.0300(14) 0.0150(11) 0.0001(10) 0.0054(10) -0.0035(11)
C25 0.0151(10) 0.0177(11) 0.0107(10) -0.0005(8) -0.0008(8) -0.0003(8)
C26 0.0150(10) 0.0150(11) 0.0117(10) -0.0009(8) 0.0004(8) -0.0003(8)
C27 0.0151(10) 0.0118(10) 0.0107(9) -0.0012(8) 0.0030(8) -0.0010(8)
C28 0.0138(9) 0.0130(10) 0.0118(9) -0.0003(8) 0.0040(7) -0.0010(8)
C29 0.0158(10) 0.0129(10) 0.0179(11) -0.0023(8) 0.0045(8) 0.0001(8)
C30 0.0190(11) 0.0153(11) 0.0166(11) -0.0040(9) 0.0030(8) -0.0029(9)
C31 0.0153(10) 0.0199(12) 0.0143(10) -0.0033(9) 0.0006(8) -0.0027(9)
C32 0.0132(9) 0.0128(10) 0.0148(10) -0.0036(8) 0.0009(8) 0.0001(8)
C33 0.0162(11) 0.0257(13) 0.0382(15) -0.0145(11) -0.0044(10) 0.0079(10)
C34 0.0233(12) 0.0263(13) 0.0179(11) -0.0060(10) -0.0065(9) 0.0058(10)
C35 0.0155(10) 0.0254(13) 0.0269(12) -0.0082(10) 0.0042(9) -0.0063(9)
C36 0.0166(11) 0.0164(11) 0.0276(12) -0.0074(10) 0.0002(9) 0.0031(9)
C37 0.0165(10) 0.0207(11) 0.0136(10) -0.0028(9) 0.0025(8) -0.0046(9)
C38 0.0239(12) 0.0259(13) 0.0367(15) -0.0042(11) -0.0118(11) 0.0088(10)
C39 0.0149(10) 0.0265(13) 0.0280(13) -0.0121(10) -0.0041(9) -0.0005(9)
C40 0.0177(10) 0.0150(11) 0.0134(10) -0.0005(8) 0.0009(8) 0.0021(8)
C41 0.0136(11) 0.0377(15) 0.0382(15) -0.0190(12) 0.0033(10) -0.0008(10)
C42 0.0230(12) 0.0173(12) 0.0329(14) -0.0101(10) 0.0012(10) -0.0030(9)
C43 0.0145(10) 0.0119(10) 0.0132(10) -0.0022(8) 0.0019(8) 0.0037(8)
C44 0.0158(10) 0.0099(10) 0.0135(10) -0.0020(8) 0.0008(8) -0.0001(8)
C45 0.0141(10) 0.0089(10) 0.0137(10) 0.0005(8) 0.0000(8) 0.0000(8)
C46 0.0152(9) 0.0082(9) 0.0126(9) -0.0019(8) 0.0009(7) -0.0017(8)
C47 0.0198(10) 0.0099(10) 0.0120(10) 0.0003(8) -0.0025(8) -0.0026(8)
C48 0.0164(10) 0.0100(10) 0.0190(11) -0.0025(8) -0.0050(8) -0.0004(8)
C49 0.0157(10) 0.0102(10) 0.0205(11) -0.0026(8) -0.0005(8) 0.0009(8)
C50 0.0166(10) 0.0100(10) 0.0126(10) 0.0012(8) 0.0021(8) 0.0015(8)
C51 0.0294(12) 0.0136(11) 0.0163(11) 0.0008(9) 0.0073(9) 0.0065(9)
C52 0.0156(10) 0.0204(11) 0.0213(11) 0.0009(10) 0.0038(8) -0.0005(9)
C53 0.0259(12) 0.0219(12) 0.0188(11) 0.0084(9) 0.0104(9) 0.0037(10)
C54 0.0238(11) 0.0118(10) 0.0127(10) 0.0002(8) 0.0020(8) 0.0000(9)
C55 0.0204(11) 0.0140(10) 0.0171(11) 0.0038(9) 0.0041(9) 0.0020(9)
C56 0.0210(11) 0.0206(12) 0.0189(11) 0.0030(9) 0.0061(9) 0.0074(9)
C57 0.0199(11) 0.0224(13) 0.0316(13) 0.0058(10) 0.0108(10) -0.0008(9)
C58 0.0148(10) 0.0141(11) 0.0155(10) -0.0016(8) 0.0022(8) -0.0001(8)
C59 0.0288(13) 0.0249(13) 0.0159(11) 0.0033(9) 0.0104(9) 0.0080(10)
C60 0.0186(11) 0.0160(11) 0.0238(12) 0.0030(9) -0.0071(9) 0.0000(9)
C101 0.0206(13) 0.065(2) 0.0407(17) -0.0185(16) -0.0007(12) -0.0137(14)
C102 0.0255(16) 0.093(3) 0.050(2) 0.010(2) -0.0042(14) -0.0117(18)
C103 0.0245(16) 0.071(3) 0.094(3) 0.057(3) -0.0057(18) -0.0052(17)
C104 0.0240(16) 0.0356(19) 0.143(4) -0.028(2) 0.029(2) -0.0024(13)
C105 0.0327(15) 0.053(2) 0.0366(16) -0.0175(15) 0.0121(12) -0.0150(14)
C106 0.0176(12) 0.0316(15) 0.0416(16) 0.0066(12) -0.0058(11) -0.0076(11)
C107 0.039(2) 0.058(2) 0.147(4) 0.054(3) -0.031(2) -0.0220(18)

loop_
_atom_type_symbol
_atom_type_description
_atom_type_scat_dispersion_real
_atom_type_scat_dispersion_imag
_atom_type_scat_source
C C 0.0033 0.0016 'International Tables Vol C Tables 4.2.6.8 and 6.1.1.4'
H H 0.0000 0.0000 'International Tables Vol C Tables 4.2.6.8 and 6.1.1.4'
N N 0.0061 0.0033 'International Tables Vol C Tables 4.2.6.8 and 6.1.1.4'
O O 0.0106 0.0060 'International Tables Vol C Tables 4.2.6.8 and 6.1.1.4'
U U -9.6767 9.6646 'International Tables Vol C Tables 4.2.6.8 and 6.1.1.4'

loop_
_geom_angle_atom_site_label_1
_geom_angle_atom_site_label_2
_geom_angle_atom_site_label_3
_geom_angle
_geom_angle_site_symmetry_1
_geom_angle_site_symmetry_3
O1 U1 O2 104.34(5) . .
O1 U1 O3 102.53(5) . .
O1 U1 N1 77.07(5) . .
O1 U1 N2 141.70(5) . .
O1 U1 N3 110.98(5) . .
O2 U1 O3 109.35(5) . .
O2 U1 N1 109.29(5) . .
O2 U1 N2 76.83(5) . .
O2 U1 N3 141.86(5) . .
O3 U1 N1 140.10(5) . .
O3 U1 N2 113.29(5) . .
O3 U1 N3 76.95(5) . .
N1 U1 N2 66.94(5) . .
N1 U1 N3 66.62(5) . .
N2 U1 N3 66.67(5) . .
C9 O1 U1 134.22(13) . .
C27 O2 U1 132.74(13) . .
C45 O3 U1 124.25(13) . .
C1 N1 U1 103.34(12) . .
C1 N1 C7 107.30(16) . .
C6 N1 U1 114.57(12) . .
C6 N1 C1 112.42(16) . .
C6 N1 C7 110.66(16) . .
C7 N1 U1 108.06(12) . .
C2 N2 U1 114.13(12) . .
C2 N2 C25 111.23(17) . .
C3 N2 U1 103.99(12) . .
C3 N2 C2 112.08(16) . .
C3 N2 C25 107.72(16) . .
C25 N2 U1 107.21(12) . .
C4 N3 U1 114.41(12) . .
C4 N3 C43 110.05(16) . .
C5 N3 U1 104.02(12) . .
C5 N3 C4 111.94(16) . .
C5 N3 C43 108.07(16) . .
C43 N3 U1 107.99(11) . .
N1 C1 H1A 108.8 . .
N1 C1 H1B 108.8 . .
N1 C1 C2 113.65(18) . .
H1A C1 H1B 107.7 . .
C2 C1 H1A 108.8 . .
C2 C1 H1B 108.8 . .
N2 C2 C1 111.76(17) . .
N2 C2 H2A 109.3 . .
N2 C2 H2B 109.3 . .
C1 C2 H2A 109.3 . .
C1 C2 H2B 109.3 . .
H2A C2 H2B 107.9 . .
N2 C3 H3A 108.9 . .
N2 C3 H3B 108.9 . .
N2 C3 C4 113.51(17) . .
H3A C3 H3B 107.7 . .
C4 C3 H3A 108.9 . .
C4 C3 H3B 108.9 . .
N3 C4 C3 112.09(16) . .
N3 C4 H4A 109.2 . .
N3 C4 H4B 109.2 . .
C3 C4 H4A 109.2 . .
C3 C4 H4B 109.2 . .
H4A C4 H4B 107.9 . .
N3 C5 H5A 108.9 . .
N3 C5 H5B 108.9 . .
N3 C5 C6 113.20(17) . .
H5A C5 H5B 107.8 . .
C6 C5 H5A 108.9 . .
C6 C5 H5B 108.9 . .
N1 C6 C5 112.32(17) . .
N1 C6 H6A 109.1 . .
N1 C6 H6B 109.1 . .
C5 C6 H6A 109.1 . .
C5 C6 H6B 109.1 . .
H6A C6 H6B 107.9 . .
N1 C7 H7A 108.3 . .
N1 C7 H7B 108.3 . .
N1 C7 C8 116.05(17) . .
H7A C7 H7B 107.4 . .
C8 C7 H7A 108.3 . .
C8 C7 H7B 108.3 . .
C9 C8 C7 118.77(19) . .
C13 C8 C7 120.90(19) . .
C13 C8 C9 119.8(2) . .
O1 C9 C8 117.90(19) . .
O1 C9 C10 121.84(19) . .
C8 C9 C10 120.25(19) . .
C9 C10 C14 120.86(18) . .
C11 C10 C9 116.95(19) . .
C11 C10 C14 122.16(19) . .
C10 C11 H11 118.2 . .
C10 C11 C12 123.6(2) . .
C12 C11 H11 118.2 . .
C11 C12 C24 121.1(2) . .
C13 C12 C11 117.69(19) . .
C13 C12 C24 121.2(2) . .
C8 C13 H13 119.2 . .
C12 C13 C8 121.6(2) . .
C12 C13 H13 119.2 . .
C10 C14 C18 112.49(17) . .
C10 C14 C19 109.82(17) . .
C10 C14 C22 110.57(17) . .
C18 C14 C22 107.17(18) . .
C19 C14 C18 107.28(18) . .
C19 C14 C22 109.40(17) . .
C18 C15 H15 109.0 . .
C20 C15 H15 109.0 . .
C20 C15 C18 109.5(2) . .
C23 C15 H15 109.0 . .
C23 C15 C18 110.2(2) . .
C23 C15 C20 110.0(2) . .
C20 C16 H16 109.5 . .
C21 C16 H16 109.5 . .
C21 C16 C20 109.2(2) . .
C21 C16 C22 109.7(2) . .
C22 C16 H16 109.5 . .
C22 C16 C20 109.4(2) . .
C19 C17 H17 109.7 . .
C19 C17 C23 108.83(19) . .
C21 C17 H17 109.7 . .
C21 C17 C19 109.59(19) . .
C21 C17 C23 109.4(2) . .
C23 C17 H17 109.7 . .
C14 C18 H18A 109.5 . .
C14 C18 H18B 109.5 . .
C15 C18 C14 110.80(18) . .
C15 C18 H18A 109.5 . .
C15 C18 H18B 109.5 . .
H18A C18 H18B 108.1 . .
C14 C19 H19A 109.4 . .
C14 C19 H19B 109.4 . .
C17 C19 C14 111.04(19) . .
C17 C19 H19A 109.4 . .
C17 C19 H19B 109.4 . .
H19A C19 H19B 108.0 . .
C15 C20 C16 108.9(2) . .
C15 C20 H20A 109.9 . .
C15 C20 H20B 109.9 . .
C16 C20 H20A 109.9 . .
C16 C20 H20B 109.9 . .
H20A C20 H20B 108.3 . .
C16 C21 C17 110.04(19) . .
C16 C21 H21A 109.7 . .
C16 C21 H21B 109.7 . .
C17 C21 H21A 109.7 . .
C17 C21 H21B 109.7 . .
H21A C21 H21B 108.2 . .
C14 C22 H22A 109.5 . .
C14 C22 H22B 109.5 . .
C16 C22 C14 110.72(19) . .
C16 C22 H22A 109.5 . .
C16 C22 H22B 109.5 . .
H22A C22 H22B 108.1 . .
C15 C23 C17 109.0(2) . .
C15 C23 H23A 109.9 . .
C15 C23 H23B 109.9 . .
C17 C23 H23A 109.9 . .
C17 C23 H23B 109.9 . .
H23A C23 H23B 108.3 . .
C12 C24 H24A 109.5 . .
C12 C24 H24B 109.5 . .
C12 C24 H24C 109.5 . .
H24A C24 H24B 109.5 . .
H24A C24 H24C 109.5 . .
H24B C24 H24C 109.5 . .
N2 C25 H25A 108.6 . .
N2 C25 H25B 108.6 . .
H25A C25 H25B 107.5 . .
C26 C25 N2 114.85(17) . .
C26 C25 H25A 108.6 . .
C26 C25 H25B 108.6 . .
C27 C26 C25 118.78(19) . .
C31 C26 C25 120.49(19) . .
C31 C26 C27 120.6(2) . .
O2 C27 C26 118.11(18) . .
O2 C27 C28 122.24(19) . .
C26 C27 C28 119.66(19) . .
C27 C28 C32 121.05(18) . .
C29 C28 C27 117.05(19) . .
C29 C28 C32 121.90(19) . .
C28 C29 H29 118.1 . .
C28 C29 C30 123.8(2) . .
C30 C29 H29 118.1 . .
C29 C30 C42 121.2(2) . .
C31 C30 C29 117.9(2) . .
C31 C30 C42 120.8(2) . .
C26 C31 H31 119.5 . .
C30 C31 C26 120.9(2) . .
C30 C31 H31 119.5 . .
C28 C32 C36 111.65(17) . .
C28 C32 C37 110.95(17) . .
C28 C32 C40 110.63(16) . .
C36 C32 C40 107.04(18) . .
C37 C32 C36 107.56(17) . .
C37 C32 C40 108.86(17) . .
C36 C33 H33 109.4 . .
C38 C33 H33 109.4 . .
C38 C33 C36 109.4(2) . .
C38 C33 C41 110.0(2) . .
C41 C33 H33 109.4 . .
C41 C33 C36 109.3(2) . .
C38 C34 H34 109.5 . .
C39 C34 H34 109.5 . .
C39 C34 C38 109.6(2) . .
C39 C34 C40 109.46(19) . .
C40 C34 H34 109.5 . .
C40 C34 C38 109.34(19) . .
C37 C35 H35 109.5 . .
C39 C35 H35 109.5 . .
C39 C35 C37 109.32(18) . .
C39 C35 C41 109.9(2) . .
C41 C35 H35 109.5 . .
C41 C35 C37 109.07(19) . .
C32 C36 H36A 109.4 . .
C32 C36 H36B 109.4 . .
C33 C36 C32 111.32(18) . .
C33 C36 H36A 109.4 . .
C33 C36 H36B 109.4 . .
H36A C36 H36B 108.0 . .
C32 C37 H37A 109.4 . .
C32 C37 H37B 109.4 . .
C35 C37 C32 111.15(19) . .
C35 C37 H37A 109.4 . .
C35 C37 H37B 109.4 . .
H37A C37 H37B 108.0 . .
C33 C38 C34 109.0(2) . .
C33 C38 H38A 109.9 . .
C33 C38 H38B 109.9 . .
C34 C38 H38A 109.9 . .
C34 C38 H38B 109.9 . .
H38A C38 H38B 108.3 . .
C34 C39 H39A 109.7 . .
C34 C39 H39B 109.7 . .
C35 C39 C34 109.73(19) . .
C35 C39 H39A 109.7 . .
C35 C39 H39B 109.7 . .
H39A C39 H39B 108.2 . .
C32 C40 H40A 109.5 . .
C32 C40 H40B 109.5 . .
C34 C40 C32 110.93(18) . .
C34 C40 H40A 109.5 . .
C34 C40 H40B 109.5 . .
H40A C40 H40B 108.0 . .
C33 C41 C35 109.25(19) . .
C33 C41 H41A 109.8 . .
C33 C41 H41B 109.8 . .
C35 C41 H41A 109.8 . .
C35 C41 H41B 109.8 . .
H41A C41 H41B 108.3 . .
C30 C42 H42A 109.5 . .
C30 C42 H42B 109.5 . .
C30 C42 H42C 109.5 . .
H42A C42 H42B 109.5 . .
H42A C42 H42C 109.5 . .
H42B C42 H42C 109.5 . .
N3 C43 H43A 109.1 . .
N3 C43 H43B 109.1 . .
H43A C43 H43B 107.8 . .
C44 C43 N3 112.70(17) . .
C44 C43 H43A 109.1 . .
C44 C43 H43B 109.1 . .
C45 C44 C43 118.53(19) . .
C49 C44 C43 121.31(19) . .
C49 C44 C45 120.2(2) . .
O3 C45 C44 118.21(18) . .
O3 C45 C46 121.91(18) . .
C44 C45 C46 119.88(19) . .
C45 C46 C50 120.90(18) . .
C47 C46 C45 117.11(18) . .
C47 C46 C50 121.99(18) . .
C46 C47 H47 118.1 . .
C48 C47 C46 123.7(2) . .
C48 C47 H47 118.1 . .
C47 C48 C60 121.4(2) . .
C49 C48 C47 117.8(2) . .
C49 C48 C60 120.8(2) . .
C44 C49 H49 119.3 . .
C48 C49 C44 121.3(2) . .
C48 C49 H49 119.3 . .
C46 C50 C54 110.58(17) . .
C46 C50 C55 113.00(17) . .
C46 C50 C58 109.73(16) . .
C54 C50 C58 109.62(17) . .
C55 C50 C54 106.88(17) . .
C55 C50 C58 106.90(17) . .
C54 C51 H51 109.4 . .
C54 C51 C59 109.20(19) . .
C56 C51 H51 109.4 . .
C56 C51 C54 109.55(18) . .
C56 C51 C59 109.8(2) . .
C59 C51 H51 109.4 . .
C56 C52 H52 109.6 . .
C56 C52 C58 109.39(18) . .
C57 C52 H52 109.6 . .
C57 C52 C56 109.41(19) . .
C57 C52 C58 109.08(19) . .
C58 C52 H52 109.6 . .
C55 C53 H53 109.3 . .
C57 C53 H53 109.3 . .
C57 C53 C55 110.23(19) . .
C57 C53 C59 108.9(2) . .
C59 C53 H53 109.3 . .
C59 C53 C55 109.8(2) . .
C50 C54 H54A 109.4 . .
C50 C54 H54B 109.4 . .
C51 C54 C50 111.10(18) . .
C51 C54 H54A 109.4 . .
C51 C54 H54B 109.4 . .
H54A C54 H54B 108.0 . .
C50 C55 H55A 109.4 . .
C50 C55 H55B 109.4 . .
C53 C55 C50 111.12(18) . .
C53 C55 H55A 109.4 . .
C53 C55 H55B 109.4 . .
H55A C55 H55B 108.0 . .
C51 C56 C52 109.83(18) . .
C51 C56 H56A 109.7 . .
C51 C56 H56B 109.7 . .
C52 C56 H56A 109.7 . .
C52 C56 H56B 109.7 . .
H56A C56 H56B 108.2 . .
C52 C57 H57A 109.8 . .
C52 C57 H57B 109.8 . .
C53 C57 C52 109.47(19) . .
C53 C57 H57A 109.8 . .
C53 C57 H57B 109.8 . .
H57A C57 H57B 108.2 . .
C50 C58 H58A 109.4 . .
C50 C58 H58B 109.4 . .
C52 C58 C50 110.98(17) . .
C52 C58 H58A 109.4 . .
C52 C58 H58B 109.4 . .
H58A C58 H58B 108.0 . .
C51 C59 C53 109.01(18) . .
C51 C59 H59A 109.9 . .
C51 C59 H59B 109.9 . .
C53 C59 H59A 109.9 . .
C53 C59 H59B 109.9 . .
H59A C59 H59B 108.3 . .
C48 C60 H60A 109.5 . .
C48 C60 H60B 109.5 . .
C48 C60 H60C 109.5 . .
H60A C60 H60B 109.5 . .
H60A C60 H60C 109.5 . .
H60B C60 H60C 109.5 . .
C102 C101 H101 118.5 . .
C102 C101 C106 123.1(3) . .
C106 C101 H101 118.5 . .
C101 C102 H102 119.5 . .
C101 C102 C103 121.0(4) . .
C103 C102 H102 119.5 . .
C102 C103 H103 119.7 . .
C102 C103 C104 120.5(3) . .
C104 C103 H103 119.7 . .
C103 C104 H104 121.1 . .
C103 C104 C105 117.8(3) . .
C105 C104 H104 121.1 . .
C104 C105 H105 121.1 . .
C106 C105 C104 117.7(3) . .
C106 C105 H105 121.1 . .
C101 C106 C105 119.8(3) . .
C101 C106 C107 119.6(3) . .
C105 C106 C107 120.6(3) . .
C106 C107 H10A 109.5 . .
C106 C107 H10B 109.5 . .
C106 C107 H10C 109.5 . .
H10A C107 H10B 109.5 . .
H10A C107 H10C 109.5 . .
H10B C107 H10C 109.5 . .

loop_
_geom_bond_atom_site_label_1
_geom_bond_atom_site_label_2
_geom_bond_distance
_geom_bond_site_symmetry_2
U1 O1 2.2132(15) .
U1 O2 2.2300(14) .
U1 O3 2.2406(15) .
U1 N1 2.6527(17) .
U1 N2 2.6661(17) .
U1 N3 2.6685(17) .
O1 C9 1.340(2) .
O2 C27 1.337(2) .
O3 C45 1.343(2) .
N1 C1 1.488(3) .
N1 C6 1.487(3) .
N1 C7 1.494(3) .
N2 C2 1.487(3) .
N2 C3 1.483(3) .
N2 C25 1.498(3) .
N3 C4 1.487(3) .
N3 C5 1.476(3) .
N3 C43 1.499(3) .
C1 H1A 0.9900 .
C1 H1B 0.9900 .
C1 C2 1.522(3) .
C2 H2A 0.9900 .
C2 H2B 0.9900 .
C3 H3A 0.9900 .
C3 H3B 0.9900 .
C3 C4 1.521(3) .
C4 H4A 0.9900 .
C4 H4B 0.9900 .
C5 H5A 0.9900 .
C5 H5B 0.9900 .
C5 C6 1.521(3) .
C6 H6A 0.9900 .
C6 H6B 0.9900 .
C7 H7A 0.9900 .
C7 H7B 0.9900 .
C7 C8 1.502(3) .
C8 C9 1.409(3) .
C8 C13 1.388(3) .
C9 C10 1.415(3) .
C10 C11 1.395(3) .
C10 C14 1.529(3) .
C11 H11 0.9500 .
C11 C12 1.398(3) .
C12 C13 1.380(3) .
C12 C24 1.509(3) .
C13 H13 0.9500 .
C14 C18 1.545(3) .
C14 C19 1.545(3) .
C14 C22 1.547(3) .
C15 H15 1.0000 .
C15 C18 1.532(3) .
C15 C20 1.529(4) .
C15 C23 1.521(4) .
C16 H16 1.0000 .
C16 C20 1.536(3) .
C16 C21 1.527(4) .
C16 C22 1.533(3) .
C17 H17 1.0000 .
C17 C19 1.534(3) .
C17 C21 1.531(4) .
C17 C23 1.535(3) .
C18 H18A 0.9900 .
C18 H18B 0.9900 .
C19 H19A 0.9900 .
C19 H19B 0.9900 .
C20 H20A 0.9900 .
C20 H20B 0.9900 .
C21 H21A 0.9900 .
C21 H21B 0.9900 .
C22 H22A 0.9900 .
C22 H22B 0.9900 .
C23 H23A 0.9900 .
C23 H23B 0.9900 .
C24 H24A 0.9800 .
C24 H24B 0.9800 .
C24 H24C 0.9800 .
C25 H25A 0.9900 .
C25 H25B 0.9900 .
C25 C26 1.498(3) .
C26 C27 1.409(3) .
C26 C31 1.388(3) .
C27 C28 1.420(3) .
C28 C29 1.394(3) .
C28 C32 1.530(3) .
C29 H29 0.9500 .
C29 C30 1.394(3) .
C30 C31 1.385(3) .
C30 C42 1.506(3) .
C31 H31 0.9500 .
C32 C36 1.544(3) .
C32 C37 1.541(3) .
C32 C40 1.546(3) .
C33 H33 1.0000 .
C33 C36 1.533(3) .
C33 C38 1.528(4) .
C33 C41 1.530(4) .
C34 H34 1.0000 .
C34 C38 1.536(3) .
C34 C39 1.530(4) .
C34 C40 1.532(3) .
C35 H35 1.0000 .
C35 C37 1.532(3) .
C35 C39 1.529(3) .
C35 C41 1.531(3) .
C36 H36A 0.9900 .
C36 H36B 0.9900 .
C37 H37A 0.9900 .
C37 H37B 0.9900 .
C38 H38A 0.9900 .
C38 H38B 0.9900 .
C39 H39A 0.9900 .
C39 H39B 0.9900 .
C40 H40A 0.9900 .
C40 H40B 0.9900 .
C41 H41A 0.9900 .
C41 H41B 0.9900 .
C42 H42A 0.9800 .
C42 H42B 0.9800 .
C42 H42C 0.9800 .
C43 H43A 0.9900 .
C43 H43B 0.9900 .
C43 C44 1.496(3) .
C44 C45 1.407(3) .
C44 C49 1.391(3) .
C45 C46 1.417(3) .
C46 C47 1.398(3) .
C46 C50 1.527(3) .
C47 H47 0.9500 .
C47 C48 1.390(3) .
C48 C49 1.385(3) .
C48 C60 1.508(3) .
C49 H49 0.9500 .
C50 C54 1.545(3) .
C50 C55 1.539(3) .
C50 C58 1.553(3) .
C51 H51 1.0000 .
C51 C54 1.530(3) .
C51 C56 1.527(3) .
C51 C59 1.530(3) .
C52 H52 1.0000 .
C52 C56 1.532(3) .
C52 C57 1.531(3) .
C52 C58 1.534(3) .
C53 H53 1.0000 .
C53 C55 1.535(3) .
C53 C57 1.524(4) .
C53 C59 1.530(3) .
C54 H54A 0.9900 .
C54 H54B 0.9900 .
C55 H55A 0.9900 .
C55 H55B 0.9900 .
C56 H56A 0.9900 .
C56 H56B 0.9900 .
C57 H57A 0.9900 .
C57 H57B 0.9900 .
C58 H58A 0.9900 .
C58 H58B 0.9900 .
C59 H59A 0.9900 .
C59 H59B 0.9900 .
C60 H60A 0.9800 .
C60 H60B 0.9800 .
C60 H60C 0.9800 .
C101 H101 0.9500 .
C101 C102 1.310(5) .
C101 C106 1.353(4) .
C102 H102 0.9500 .
C102 C103 1.328(6) .
C103 H103 0.9500 .
C103 C104 1.407(6) .
C104 H104 0.9500 .
C104 C105 1.436(5) .
C105 H105 0.9500 .
C105 C106 1.378(4) .
C106 C107 1.494(4) .
C107 H10A 0.9800 .
C107 H10B 0.9800 .
C107 H10C 0.9800 .

loop_
_geom_torsion_atom_site_label_1
_geom_torsion_atom_site_label_2
_geom_torsion_atom_site_label_3
_geom_torsion_atom_site_label_4
_geom_torsion
_geom_torsion_site_symmetry_1
_geom_torsion_site_symmetry_2
_geom_torsion_site_symmetry_3
_geom_torsion_site_symmetry_4
U1 O1 C9 C8 50.5(3) . . . .
U1 O1 C9 C10 -130.60(18) . . . .
U1 O2 C27 C26 53.8(3) . . . .
U1 O2 C27 C28 -125.94(18) . . . .
U1 O3 C45 C44 64.8(2) . . . .
U1 O3 C45 C46 -114.54(19) . . . .
U1 N1 C1 C2 -61.88(18) . . . .
U1 N1 C6 C5 -12.7(2) . . . .
U1 N1 C7 C8 64.50(19) . . . .
U1 N2 C2 C1 -12.6(2) . . . .
U1 N2 C3 C4 -60.96(18) . . . .
U1 N2 C25 C26 67.34(18) . . . .
U1 N3 C4 C3 -13.2(2) . . . .
U1 N3 C5 C6 -60.72(18) . . . .
U1 N3 C43 C44 64.15(18) . . . .
O1 C9 C10 C11 179.66(19) . . . .
O1 C9 C10 C14 -2.0(3) . . . .
O2 C27 C28 C29 178.37(18) . . . .
O2 C27 C28 C32 -2.2(3) . . . .
O3 C45 C46 C47 176.99(19) . . . .
O3 C45 C46 C50 -3.9(3) . . . .
N1 C1 C2 N2 52.6(2) . . . .
N1 C7 C8 C9 -71.3(2) . . . .
N1 C7 C8 C13 116.9(2) . . . .
N2 C3 C4 N3 52.3(2) . . . .
N2 C25 C26 C27 -71.2(2) . . . .
N2 C25 C26 C31 112.6(2) . . . .
N3 C5 C6 N1 51.8(2) . . . .
N3 C43 C44 C45 -72.3(2) . . . .
N3 C43 C44 C49 107.8(2) . . . .
C1 N1 C6 C5 -130.27(18) . . . .
C1 N1 C7 C8 175.34(18) . . . .
C2 N2 C3 C4 62.8(2) . . . .
C2 N2 C25 C26 -58.1(2) . . . .
C3 N2 C2 C1 -130.47(19) . . . .
C3 N2 C25 C26 178.73(17) . . . .
C4 N3 C5 C6 63.3(2) . . . .
C4 N3 C43 C44 -61.4(2) . . . .
C5 N3 C4 C3 -131.23(18) . . . .
C5 N3 C43 C44 176.11(17) . . . .
C6 N1 C1 C2 62.2(2) . . . .
C6 N1 C7 C8 -61.7(2) . . . .
C7 N1 C1 C2 -175.93(17) . . . .
C7 N1 C6 C5 109.77(19) . . . .
C7 C8 C9 O1 9.3(3) . . . .
C7 C8 C9 C10 -169.70(19) . . . .
C7 C8 C13 C12 170.5(2) . . . .
C8 C9 C10 C11 -1.4(3) . . . .
C8 C9 C10 C14 176.95(19) . . . .
C9 C8 C13 C12 -1.3(3) . . . .
C9 C10 C11 C12 -0.3(3) . . . .
C9 C10 C14 C18 -175.89(19) . . . .
C9 C10 C14 C19 -56.5(2) . . . .
C9 C10 C14 C22 64.3(2) . . . .
C10 C11 C12 C13 1.2(3) . . . .
C10 C11 C12 C24 179.4(2) . . . .
C10 C14 C18 C15 178.96(19) . . . .
C10 C14 C19 C17 178.14(18) . . . .
C10 C14 C22 C16 -177.83(18) . . . .
C11 C10 C14 C18 2.4(3) . . . .
C11 C10 C14 C19 121.8(2) . . . .
C11 C10 C14 C22 -117.4(2) . . . .
C11 C12 C13 C8 -0.4(3) . . . .
C13 C8 C9 O1 -178.82(19) . . . .
C13 C8 C9 C10 2.2(3) . . . .
C14 C10 C11 C12 -178.7(2) . . . .
C18 C14 C19 C17 -59.3(2) . . . .
C18 C14 C22 C16 59.2(2) . . . .
C18 C15 C20 C16 -60.2(3) . . . .
C18 C15 C23 C17 60.0(3) . . . .
C19 C14 C18 C15 58.1(2) . . . .
C19 C14 C22 C16 -56.8(2) . . . .
C19 C17 C21 C16 59.8(2) . . . .
C19 C17 C23 C15 -60.2(3) . . . .
C20 C15 C18 C14 61.1(3) . . . .
C20 C15 C23 C17 -60.8(3) . . . .
C20 C16 C21 C17 59.7(2) . . . .
C20 C16 C22 C14 -60.9(3) . . . .
C21 C16 C20 C15 -60.0(3) . . . .
C21 C16 C22 C14 58.9(2) . . . .
C21 C17 C19 C14 -58.4(2) . . . .
C21 C17 C23 C15 59.5(3) . . . .
C22 C14 C18 C15 -59.3(2) . . . .
C22 C14 C19 C17 56.6(2) . . . .
C22 C16 C20 C15 60.1(3) . . . .
C22 C16 C21 C17 -60.2(2) . . . .
C23 C15 C18 C14 -60.0(3) . . . .
C23 C15 C20 C16 61.1(3) . . . .
C23 C17 C19 C14 61.3(2) . . . .
C23 C17 C21 C16 -59.5(2) . . . .
C24 C12 C13 C8 -178.6(2) . . . .
C25 N2 C2 C1 108.9(2) . . . .
C25 N2 C3 C4 -174.52(17) . . . .
C25 C26 C27 O2 5.4(3) . . . .
C25 C26 C27 C28 -174.88(18) . . . .
C25 C26 C31 C30 176.1(2) . . . .
C26 C27 C28 C29 -1.3(3) . . . .
C26 C27 C28 C32 178.13(18) . . . .
C27 C26 C31 C30 -0.1(3) . . . .
C27 C28 C29 C30 0.1(3) . . . .
C27 C28 C32 C36 -177.32(19) . . . .
C27 C28 C32 C37 -57.4(2) . . . .
C27 C28 C32 C40 63.6(2) . . . .
C28 C29 C30 C31 1.1(3) . . . .
C28 C29 C30 C42 179.7(2) . . . .
C28 C32 C36 C33 179.98(19) . . . .
C28 C32 C37 C35 179.13(17) . . . .
C28 C32 C40 C34 -179.17(18) . . . .
C29 C28 C32 C36 2.1(3) . . . .
C29 C28 C32 C37 122.1(2) . . . .
C29 C28 C32 C40 -117.0(2) . . . .
C29 C30 C31 C26 -1.1(3) . . . .
C31 C26 C27 O2 -178.34(19) . . . .
C31 C26 C27 C28 1.4(3) . . . .
C32 C28 C29 C30 -179.3(2) . . . .
C36 C32 C37 C35 -58.5(2) . . . .
C36 C32 C40 C34 59.0(2) . . . .
C36 C33 C38 C34 -59.9(3) . . . .
C36 C33 C41 C35 60.1(3) . . . .
C37 C32 C36 C33 58.0(2) . . . .
C37 C32 C40 C34 -57.0(2) . . . .
C37 C35 C39 C34 60.3(3) . . . .
C37 C35 C41 C33 -60.5(3) . . . .
C38 C33 C36 C32 60.6(3) . . . .
C38 C33 C41 C35 -60.0(3) . . . .
C38 C34 C39 C35 59.5(2) . . . .
C38 C34 C40 C32 -61.0(3) . . . .
C39 C34 C38 C33 -59.8(3) . . . .
C39 C34 C40 C32 59.1(2) . . . .
C39 C35 C37 C32 -59.4(2) . . . .
C39 C35 C41 C33 59.3(2) . . . .
C40 C32 C36 C33 -58.8(2) . . . .
C40 C32 C37 C35 57.2(2) . . . .
C40 C34 C38 C33 60.2(3) . . . .
C40 C34 C39 C35 -60.4(2) . . . .
C41 C33 C36 C32 -59.9(3) . . . .
C41 C33 C38 C34 60.3(3) . . . .
C41 C35 C37 C32 60.8(2) . . . .
C41 C35 C39 C34 -59.3(2) . . . .
C42 C30 C31 C26 -179.7(2) . . . .
C43 N3 C4 C3 108.57(19) . . . .
C43 N3 C5 C6 -175.32(17) . . . .
C43 C44 C45 O3 1.7(3) . . . .
C43 C44 C45 C46 -178.97(19) . . . .
C43 C44 C49 C48 -179.7(2) . . . .
C44 C45 C46 C47 -2.4(3) . . . .
C44 C45 C46 C50 176.77(19) . . . .
C45 C44 C49 C48 0.3(3) . . . .
C45 C46 C47 C48 2.6(3) . . . .
C45 C46 C50 C54 66.1(2) . . . .
C45 C46 C50 C55 -174.16(19) . . . .
C45 C46 C50 C58 -55.0(2) . . . .
C46 C47 C48 C49 -1.3(3) . . . .
C46 C47 C48 C60 176.1(2) . . . .
C46 C50 C54 C51 -176.97(17) . . . .
C46 C50 C55 C53 179.35(18) . . . .
C46 C50 C58 C52 177.35(17) . . . .
C47 C46 C50 C54 -114.8(2) . . . .
C47 C46 C50 C55 4.9(3) . . . .
C47 C46 C50 C58 124.1(2) . . . .
C47 C48 C49 C44 -0.2(3) . . . .
C49 C44 C45 O3 -178.37(19) . . . .
C49 C44 C45 C46 1.0(3) . . . .
C50 C46 C47 C48 -176.53(19) . . . .
C54 C50 C55 C53 -58.8(2) . . . .
C54 C50 C58 C52 55.7(2) . . . .
C54 C51 C56 C52 -61.0(2) . . . .
C54 C51 C59 C53 59.9(3) . . . .
C55 C50 C54 C51 59.6(2) . . . .
C55 C50 C58 C52 -59.8(2) . . . .
C55 C53 C57 C52 58.9(2) . . . .
C55 C53 C59 C51 -59.4(3) . . . .
C56 C51 C54 C50 58.8(2) . . . .
C56 C51 C59 C53 -60.2(2) . . . .
C56 C52 C57 C53 60.1(2) . . . .
C56 C52 C58 C50 -58.4(2) . . . .
C57 C52 C56 C51 -58.6(2) . . . .
C57 C52 C58 C50 61.2(2) . . . .
C57 C53 C55 C50 -59.7(2) . . . .
C57 C53 C59 C51 61.4(2) . . . .
C58 C50 C54 C51 -55.9(2) . . . .
C58 C50 C55 C53 58.5(2) . . . .
C58 C52 C56 C51 60.8(2) . . . .
C58 C52 C57 C53 -59.5(2) . . . .
C59 C51 C54 C50 -61.5(2) . . . .
C59 C51 C56 C52 59.0(2) . . . .
C59 C53 C55 C50 60.2(2) . . . .
C59 C53 C57 C52 -61.6(2) . . . .
C60 C48 C49 C44 -177.7(2) . . . .
C101 C102 C103 C104 -0.9(5) . . . .
C102 C101 C106 C105 0.7(4) . . . .
C102 C101 C106 C107 -176.4(3) . . . .
C102 C103 C104 C105 1.1(5) . . . .
C103 C104 C105 C106 -0.4(4) . . . .
C104 C105 C106 C101 -0.5(4) . . . .
C104 C105 C106 C107 176.6(3) . . . .
C106 C101 C102 C103 0.0(5) . . . .
